data_7706434
loop_
_publ_author_name
'Banerjee, Abhisek'
'Das, Dhananjoy'
'Ray, Partha Pratim'
'Banerjee, Snehasis'
'Chattopadhyay, Shouvik'

_publ_section_title
;
 Phenoxo-bridged dinuclear mixed valence cobalt(III/II) complexes with
 reduced Schiff base ligands: synthesis, characterization, band gap
 measurements and fabrication of Schottky barrier diodes.
;
_journal_issue 5
_journal_name_full 'Dalton transactions (Cambridge, England : 2003)'
_journal_page_first 1721
_journal_page_last 1732
_journal_paper_doi 10.1039/d0dt03707a
_journal_volume 50
_journal_year 2021
_chemical_formula_moiety 'C28 H32 Co2 N9 O8'
_chemical_formula_sum 'C28 H32 Co2 N9 O8'
_chemical_formula_weight 740.49
_space_group_crystal_system monoclinic
_space_group_IT_number 14
_space_group_name_Hall '-P 2yn'
_space_group_name_H-M_alt 'P 1 21/n 1'
_atom_sites_solution_hydrogens mixed
_audit_creation_method SHELXL-2018/3
_audit_update_record
;
2020-12-02 deposited with the CCDC.	2020-12-16 downloaded from the CCDC.
;
_cell_angle_alpha 90
_cell_angle_beta 97.713(2)
_cell_angle_gamma 90
_cell_formula_units_Z 4
_cell_length_a 9.2657(7)
_cell_length_b 22.2015(16)
_cell_length_c 15.3398(11)
_cell_measurement_reflns_used 900
_cell_measurement_temperature 273(2)
_cell_measurement_theta_max 25.142
_cell_measurement_theta_min 2.06
_cell_volume 3127.0(4)
_computing_cell_refinement 'SAINT V8.38A (Bruker AXS Inc., 2017)'
_computing_data_collection 'APEX3 (Bruker AXS Inc., 2015)'
_computing_data_reduction 'SAINT V8.38A (Bruker AXS Inc., 2017)'
_computing_molecular_graphics 'DIAMOND (Crystal Impact)'
_computing_publication_material 'PLATON (Spek, 2003)'
_computing_structure_refinement 'SHELXL-2018/3 (Sheldrick, 2018)'
_computing_structure_solution 'SHELXT 2014/5 (Sheldrick, 2014)'
_diffrn_ambient_temperature 273(2)
_diffrn_measured_fraction_theta_full 0.990
_diffrn_measured_fraction_theta_max 0.990
_diffrn_measurement_device_type 'Bruker D8 QUEST area detector'
_diffrn_measurement_method '321 frames, counting time 10 s.'
_diffrn_radiation_type MoK\a
_diffrn_radiation_wavelength 0.71073
_diffrn_reflns_av_R_equivalents 0.0255
_diffrn_reflns_av_unetI/netI 0.0105
_diffrn_reflns_Laue_measured_fraction_full 0.990
_diffrn_reflns_Laue_measured_fraction_max 0.990
_diffrn_reflns_limit_h_max 11
_diffrn_reflns_limit_h_min -11
_diffrn_reflns_limit_k_max 26
_diffrn_reflns_limit_k_min -26
_diffrn_reflns_limit_l_max 18
_diffrn_reflns_limit_l_min -18
_diffrn_reflns_number 86716
_diffrn_reflns_point_group_measured_fraction_full 0.990
_diffrn_reflns_point_group_measured_fraction_max 0.990
_diffrn_reflns_theta_full 25.142
_diffrn_reflns_theta_max 25.142
_diffrn_reflns_theta_min 2.433
_exptl_absorpt_coefficient_mu 1.125
_exptl_absorpt_correction_type multi-scan
_exptl_absorpt_process_details SADABS
_exptl_crystal_colour brown
_exptl_crystal_density_diffrn 1.573
_exptl_crystal_description Block
_exptl_crystal_F_000 1524
_exptl_crystal_size_max 0.4
_exptl_crystal_size_mid 0.3
_exptl_crystal_size_min 0.2
_exptl_transmission_factor_max 0.799
_exptl_transmission_factor_min 0.674
_refine_diff_density_max 1.355
_refine_diff_density_min -1.621
_refine_diff_density_rms 0.255
_refine_ls_extinction_coef 0.071(4)
_refine_ls_extinction_expression Fc^*^=kFc[1+0.001xFc^2^\l^3^/sin(2\q)]^-1/4^
_refine_ls_extinction_method 'SHELXL-2018/3 (Sheldrick 2018)'
_refine_ls_goodness_of_fit_ref 1.177
_refine_ls_hydrogen_treatment mixed
_refine_ls_matrix_type full
_refine_ls_number_parameters 409
_refine_ls_number_reflns 5539
_refine_ls_number_restraints 0
_refine_ls_restrained_S_all 1.177
_refine_ls_R_factor_all 0.0701
_refine_ls_R_factor_gt 0.0621
_refine_ls_shift/su_max 0.001
_refine_ls_shift/su_mean 0.000
_refine_ls_structure_factor_coef Fsqd
_refine_ls_weighting_details 'w=1/[\s^2^(Fo^2^)+(0.1073P)^2^+2.9891P] where P=(Fo^2^+2Fc^2^)/3'
_refine_ls_weighting_scheme calc
_refine_ls_wR_factor_gt 0.1672
_refine_ls_wR_factor_ref 0.1798
_reflns_Friedel_coverage 0.000
_reflns_number_gt 5231
_reflns_number_total 5539
_reflns_threshold_expression 'I > 2\s(I)'
_cod_data_source_file d0dt03707a2.cif
_cod_data_source_block 1
_cod_depositor_comments
;
The following automatic conversions were performed:

data item '_exptl_absorpt_correction_type' value 'Multi-scan' was
changed to 'multi-scan' in accordance with the
/home/data/users/saulius/crontab/automatic-downloads/rss-feeds/RSC/lib/dictionaries/cif_core.dic
dictionary named 'cif_core.dic' version 2.4.2 last updated on
2011-04-26.

Automatic conversion script
Id: cif_fix_values 7556 2019-12-06 15:28:31Z antanas 

 Adding full bibliography for 7706434--7706435.cif.
;
_cod_original_sg_symbol_H-M 'P 21/n'
_cod_database_code 7706434
_shelx_shelxl_version_number 2018/3
_shelx_space_group_comment
;
The symmetry employed for this shelxl refinement is uniquely defined
by the following loop, which should always be used as a source of
symmetry information in preference to the above space-group names.
They are only intended as comments.
;
_shelx_estimated_absorpt_t_min 0.674
_shelx_estimated_absorpt_t_max 0.799

loop_
_space_group_symop_operation_xyz
'x, y, z'
'-x+1/2, y+1/2, -z+1/2'
'-x, -y, -z'
'x-1/2, -y-1/2, z-1/2'

loop_
_atom_site_label
_atom_site_type_symbol
_atom_site_fract_x
_atom_site_fract_y
_atom_site_fract_z
_atom_site_U_iso_or_equiv
_atom_site_adp_type
_atom_site_occupancy
_atom_site_site_symmetry_order
_atom_site_calc_flag
_atom_site_refinement_flags_posn
_atom_site_refinement_flags_adp
_atom_site_refinement_flags_occupancy
_atom_site_disorder_assembly
_atom_site_disorder_group
Co1 Co 0.35032(5) 0.62857(2) 0.78645(3) 0.0383(2) Uani 1 1 d . . . . .
Co2 Co 0.59149(6) 0.71660(2) 0.84230(3) 0.0466(2) Uani 1 1 d . . . . .
O1 O 0.3738(3) 0.71529(11) 0.80008(17) 0.0470(6) Uani 1 1 d . . . . .
O2 O 0.5263(2) 0.63241(10) 0.86947(16) 0.0393(5) Uani 1 1 d . . . . .
O3 O 0.5473(4) 0.80516(14) 0.7666(2) 0.0706(9) Uani 1 1 d . . . . .
O4 O 0.7991(3) 0.66810(15) 0.8904(2) 0.0618(8) Uani 1 1 d . . . . .
O5 O 0.4535(3) 0.62746(11) 0.68418(16) 0.0427(6) Uani 1 1 d . . . . .
O6 O 0.6405(3) 0.69130(13) 0.72021(16) 0.0516(7) Uani 1 1 d . . . . .
O7 O 0.4026(7) 0.5322(3) 0.3974(3) 0.136(2) Uani 1 1 d . . . . .
O8 O 0.5003(6) 0.5707(3) 0.2935(3) 0.1172(17) Uani 1 1 d . . . . .
N1 N 0.1705(4) 0.63716(16) 0.7018(2) 0.0512(8) Uani 1 1 d . . . . .
N2 N 0.3546(3) 0.53908(15) 0.7839(2) 0.0444(7) Uani 1 1 d . . . . .
N3 N 0.2313(3) 0.62360(17) 0.8792(2) 0.0540(9) Uani 1 1 d . . . . .
N4 N 0.6497(7) 0.7683(2) 0.9434(3) 0.1003(10) Uani 1 1 d . . . . .
N5 N 0.2767(3) 0.64355(14) 0.9500(2) 0.0443(7) Uani 1 1 d . . . . .
N6 N 0.3097(4) 0.6606(2) 1.0195(2) 0.0674(10) Uani 1 1 d . . . . .
N7 N 0.6327(7) 0.8114(2) 0.9697(3) 0.1003(10) Uani 1 1 d . . . . .
N8 N 0.6104(7) 0.8578(2) 1.0022(3) 0.1003(10) Uani 1 1 d . . . . .
N9 N 0.4785(5) 0.5696(2) 0.3693(3) 0.0801(12) Uani 1 1 d . . . . .
C1 C 0.6597(8) 0.8373(3) 0.7314(5) 0.104(2) Uani 1 1 d . . . . .
H1A H 0.748700 0.834309 0.771221 0.156 Uiso 1 1 calc R U . . .
H1B H 0.673690 0.820232 0.675624 0.156 Uiso 1 1 calc R U . . .
H1C H 0.632450 0.878823 0.723697 0.156 Uiso 1 1 calc R U . . .
C2 C 0.4085(6) 0.80350(19) 0.7194(3) 0.0659(13) Uani 1 1 d . . . . .
C3 C 0.3525(8) 0.8480(3) 0.6592(3) 0.0889(11) Uani 1 1 d . . . . .
H3 H 0.408044 0.881235 0.647674 0.107 Uiso 1 1 calc R U . . .
C4 C 0.2111(8) 0.8407(2) 0.6176(3) 0.0889(11) Uani 1 1 d . . . . .
H4 H 0.171876 0.870000 0.578056 0.107 Uiso 1 1 calc R U . . .
C5 C 0.1282(8) 0.7926(2) 0.6323(3) 0.0889(11) Uani 1 1 d . . . . .
H5 H 0.035116 0.788840 0.601416 0.107 Uiso 1 1 calc R U . . .
C6 C 0.1810(6) 0.7487(2) 0.6933(3) 0.0669(13) Uani 1 1 d . . . . .
C7 C 0.3217(5) 0.75520(18) 0.7372(2) 0.0551(10) Uani 1 1 d . . . . .
C8 C 0.0953(5) 0.6963(2) 0.7139(3) 0.0686(13) Uani 1 1 d . . . . .
H8A H 0.002338 0.696895 0.676333 0.082 Uiso 1 1 calc R U . . .
H8B H 0.076065 0.699393 0.774387 0.082 Uiso 1 1 calc R U . . .
C9 C 0.0588(5) 0.5885(2) 0.6964(3) 0.0657(12) Uani 1 1 d . . . . .
H9A H -0.015491 0.597105 0.647196 0.079 Uiso 1 1 calc R U . . .
H9B H 0.012518 0.589698 0.749455 0.079 Uiso 1 1 calc R U . . .
C10 C 0.1148(5) 0.5252(2) 0.6855(3) 0.0626(11) Uani 1 1 d . . . . .
C11 C -0.0193(6) 0.4836(3) 0.6782(4) 0.0888(18) Uani 1 1 d . . . . .
H11A H 0.010684 0.442671 0.671166 0.133 Uiso 1 1 calc R U . . .
H11B H -0.064735 0.486909 0.730678 0.133 Uiso 1 1 calc R U . . .
H11C H -0.087306 0.495209 0.628263 0.133 Uiso 1 1 calc R U . . .
C12 C 0.1882(6) 0.5181(2) 0.6022(3) 0.0669(12) Uani 1 1 d . . . . .
H12A H 0.221735 0.477394 0.598246 0.100 Uiso 1 1 calc R U . . .
H12B H 0.119391 0.527260 0.551443 0.100 Uiso 1 1 calc R U . . .
H12C H 0.269475 0.545162 0.604871 0.100 Uiso 1 1 calc R U . . .
C13 C 0.2141(5) 0.5060(2) 0.7676(3) 0.0584(10) Uani 1 1 d . . . . .
H13A H 0.162508 0.511425 0.818027 0.070 Uiso 1 1 calc R U . . .
H13B H 0.234657 0.463342 0.763054 0.070 Uiso 1 1 calc R U . . .
C14 C 0.4382(5) 0.51205(17) 0.8661(2) 0.0511(9) Uani 1 1 d . . . . .
H14A H 0.394528 0.525247 0.916858 0.061 Uiso 1 1 calc R U . . .
H14B H 0.430569 0.468507 0.862865 0.061 Uiso 1 1 calc R U . . .
C15 C 0.5948(4) 0.52943(18) 0.8780(2) 0.0480(8) Uani 1 1 d . . . . .
C16 C 0.7069(6) 0.4864(2) 0.8940(3) 0.0638(11) Uani 1 1 d . . . . .
H16 H 0.684327 0.445544 0.893278 0.077 Uiso 1 1 calc R U . . .
C17 C 0.8483(6) 0.5046(3) 0.9106(3) 0.0741(14) Uani 1 1 d . . . . .
H17 H 0.921509 0.475881 0.921900 0.089 Uiso 1 1 calc R U . . .
C18 C 0.8847(5) 0.5645(3) 0.9111(3) 0.0661(12) Uani 1 1 d . . . . .
H18 H 0.981762 0.576141 0.922775 0.079 Uiso 1 1 calc R U . . .
C19 C 0.7769(4) 0.6074(2) 0.8941(2) 0.0497(9) Uani 1 1 d . . . . .
C20 C 0.6297(4) 0.58979(17) 0.8796(2) 0.0418(8) Uani 1 1 d . . . . .
C21 C 0.9269(5) 0.6939(3) 0.9397(4) 0.0749(14) Uani 1 1 d . . . . .
H21A H 0.927038 0.736621 0.930430 0.112 Uiso 1 1 calc R U . . .
H21B H 0.927100 0.685632 1.001132 0.112 Uiso 1 1 calc R U . . .
H21C H 1.012189 0.676545 0.920411 0.112 Uiso 1 1 calc R U . . .
C22 C 0.5626(4) 0.65830(16) 0.6678(2) 0.0420(8) Uani 1 1 d . . . . .
C23 C 0.5957(4) 0.65510(16) 0.5748(2) 0.0427(8) Uani 1 1 d . . . . .
C24 C 0.6978(4) 0.69394(18) 0.5465(3) 0.0527(9) Uani 1 1 d . . . . .
H24 H 0.747956 0.720926 0.585923 0.063 Uiso 1 1 calc R U . . .
C25 C 0.7250(6) 0.6926(2) 0.4600(3) 0.0662(12) Uani 1 1 d . . . . .
H25 H 0.792961 0.718941 0.441736 0.079 Uiso 1 1 calc R U . . .
C26 C 0.6534(6) 0.6530(2) 0.4011(3) 0.0638(11) Uani 1 1 d . . . . .
H26 H 0.671321 0.652082 0.342920 0.077 Uiso 1 1 calc R U . . .
C27 C 0.5538(5) 0.6144(2) 0.4305(3) 0.0569(10) Uani 1 1 d . . . . .
C28 C 0.5218(5) 0.61457(19) 0.5158(3) 0.0534(9) Uani 1 1 d . . . . .
H28 H 0.452922 0.588341 0.533305 0.064 Uiso 1 1 calc R U . . .
H1 H 0.208(5) 0.644(2) 0.650(3) 0.053(11) Uiso 1 1 d . . . . .
H2 H 0.399(4) 0.5318(17) 0.742(3) 0.038(10) Uiso 1 1 d . . . . .

loop_
_atom_site_aniso_label
_atom_site_aniso_U_11
_atom_site_aniso_U_22
_atom_site_aniso_U_33
_atom_site_aniso_U_23
_atom_site_aniso_U_13
_atom_site_aniso_U_12
Co1 0.0329(3) 0.0486(3) 0.0332(3) -0.00245(17) 0.00352(19) -0.00069(17)
Co2 0.0522(4) 0.0465(4) 0.0406(3) -0.00578(19) 0.0044(2) -0.0068(2)
O1 0.0542(15) 0.0453(14) 0.0399(13) -0.0018(10) 0.0006(11) 0.0093(11)
O2 0.0340(12) 0.0445(13) 0.0385(12) -0.0019(9) 0.0022(9) -0.0002(9)
O3 0.104(3) 0.0474(16) 0.0620(19) 0.0005(13) 0.0187(18) -0.0113(16)
O4 0.0425(14) 0.073(2) 0.0660(18) -0.0051(14) -0.0064(13) -0.0117(13)
O5 0.0460(14) 0.0475(14) 0.0357(12) -0.0026(9) 0.0096(10) -0.0072(10)
O6 0.0568(16) 0.0569(16) 0.0421(14) -0.0081(11) 0.0106(12) -0.0139(12)
O7 0.174(5) 0.147(5) 0.089(3) -0.050(3) 0.026(3) -0.087(4)
O8 0.143(4) 0.154(4) 0.058(2) -0.047(3) 0.026(2) -0.019(3)
N1 0.0433(17) 0.066(2) 0.0420(17) -0.0015(15) -0.0024(14) 0.0041(14)
N2 0.0468(17) 0.0500(18) 0.0366(16) -0.0018(12) 0.0065(14) -0.0104(13)
N3 0.0368(16) 0.084(2) 0.0414(17) -0.0095(15) 0.0079(13) -0.0070(15)
N4 0.152(3) 0.0814(18) 0.0647(17) -0.0239(13) 0.0030(17) -0.0036(19)
N5 0.0384(15) 0.0504(16) 0.0455(19) -0.0001(14) 0.0107(13) -0.0005(12)
N6 0.068(2) 0.085(3) 0.048(2) -0.0135(19) 0.0064(17) -0.006(2)
N7 0.152(3) 0.0814(18) 0.0647(17) -0.0239(13) 0.0030(17) -0.0036(19)
N8 0.152(3) 0.0814(18) 0.0647(17) -0.0239(13) 0.0030(17) -0.0036(19)
N9 0.088(3) 0.094(3) 0.060(2) -0.030(2) 0.016(2) -0.012(3)
C1 0.136(6) 0.063(3) 0.123(5) 0.004(3) 0.053(5) -0.019(3)
C2 0.109(4) 0.047(2) 0.042(2) -0.0042(17) 0.010(2) 0.018(2)
C3 0.143(3) 0.0630(16) 0.0571(16) 0.0007(14) 0.0000(17) 0.044(2)
C4 0.143(3) 0.0630(16) 0.0571(16) 0.0007(14) 0.0000(17) 0.044(2)
C5 0.143(3) 0.0630(16) 0.0571(16) 0.0007(14) 0.0000(17) 0.044(2)
C6 0.083(3) 0.069(3) 0.045(2) -0.0079(19) -0.006(2) 0.038(2)
C7 0.078(3) 0.048(2) 0.0392(19) -0.0044(16) 0.0054(18) 0.0217(19)
C8 0.051(2) 0.086(3) 0.065(3) -0.004(2) -0.006(2) 0.025(2)
C9 0.041(2) 0.096(3) 0.057(2) 0.000(2) -0.0056(18) -0.011(2)
C10 0.058(2) 0.074(3) 0.053(2) -0.002(2) -0.0005(19) -0.025(2)
C11 0.070(3) 0.110(4) 0.082(4) -0.004(3) -0.007(3) -0.042(3)
C12 0.076(3) 0.073(3) 0.050(2) -0.006(2) 0.001(2) -0.012(2)
C13 0.060(2) 0.063(2) 0.051(2) 0.0018(18) 0.0037(18) -0.025(2)
C14 0.067(2) 0.0451(19) 0.0412(19) 0.0072(15) 0.0071(17) -0.0042(17)
C15 0.054(2) 0.052(2) 0.0377(18) 0.0025(15) 0.0051(15) 0.0054(16)
C16 0.085(3) 0.054(2) 0.050(2) 0.0031(18) 0.002(2) 0.018(2)
C17 0.062(3) 0.089(4) 0.067(3) -0.003(2) -0.008(2) 0.031(3)
C18 0.045(2) 0.094(4) 0.057(2) -0.004(2) -0.0018(18) 0.013(2)
C19 0.0427(19) 0.069(2) 0.0369(18) -0.0016(17) 0.0022(15) 0.0052(17)
C20 0.0387(17) 0.054(2) 0.0321(16) -0.0014(14) 0.0031(13) 0.0055(15)
C21 0.042(2) 0.106(4) 0.076(3) -0.026(3) 0.004(2) -0.019(2)
C22 0.0478(19) 0.0407(17) 0.0382(17) -0.0014(14) 0.0088(14) -0.0014(14)
C23 0.0459(18) 0.0434(18) 0.0399(18) 0.0007(14) 0.0096(14) 0.0012(14)
C24 0.057(2) 0.051(2) 0.053(2) -0.0010(17) 0.0155(18) -0.0063(17)
C25 0.077(3) 0.066(3) 0.062(3) 0.005(2) 0.032(2) -0.009(2)
C26 0.084(3) 0.066(3) 0.046(2) -0.0019(19) 0.028(2) 0.004(2)
C27 0.066(3) 0.061(2) 0.045(2) -0.0114(18) 0.0135(18) 0.001(2)
C28 0.063(2) 0.054(2) 0.046(2) -0.0083(17) 0.0148(18) -0.0076(18)

loop_
_atom_type_symbol
_atom_type_description
_atom_type_scat_dispersion_real
_atom_type_scat_dispersion_imag
_atom_type_scat_source
C C 0.0033 0.0016 'International Tables Vol C Tables 4.2.6.8 and 6.1.1.4'
H H 0.0000 0.0000 'International Tables Vol C Tables 4.2.6.8 and 6.1.1.4'
N N 0.0061 0.0033 'International Tables Vol C Tables 4.2.6.8 and 6.1.1.4'
O O 0.0106 0.0060 'International Tables Vol C Tables 4.2.6.8 and 6.1.1.4'
Co Co 0.3494 0.9721 'International Tables Vol C Tables 4.2.6.8 and 6.1.1.4'

loop_
_geom_angle_atom_site_label_1
_geom_angle_atom_site_label_2
_geom_angle_atom_site_label_3
_geom_angle
_geom_angle_site_symmetry_1
_geom_angle_site_symmetry_3
_geom_angle_publ_flag
N3 Co1 O2 91.81(12) . . ?
N3 Co1 O5 173.08(12) . . ?
O2 Co1 O5 93.99(11) . . ?
N3 Co1 O1 92.54(14) . . ?
O2 Co1 O1 79.23(10) . . ?
O5 Co1 O1 92.26(11) . . ?
N3 Co1 N1 88.59(15) . . ?
O2 Co1 N1 171.94(13) . . ?
O5 Co1 N1 86.19(13) . . ?
O1 Co1 N1 92.71(13) . . ?
N3 Co1 N2 88.40(15) . . ?
O2 Co1 N2 92.29(11) . . ?
O5 Co1 N2 87.60(12) . . ?
O1 Co1 N2 171.49(12) . . ?
N1 Co1 N2 95.77(14) . . ?
N4 Co2 O2 116.01(19) . . ?
N4 Co2 O1 114.8(2) . . ?
O2 Co2 O1 75.04(10) . . ?
N4 Co2 O6 144.4(2) . . ?
O2 Co2 O6 92.50(10) . . ?
O1 Co2 O6 92.11(11) . . ?
N4 Co2 O4 83.5(2) . . ?
O2 Co2 O4 75.84(10) . . ?
O1 Co2 O4 150.29(11) . . ?
O6 Co2 O4 83.37(12) . . ?
N4 Co2 O3 84.80(19) . . ?
O2 Co2 O3 149.12(12) . . ?
O1 Co2 O3 75.47(12) . . ?
O6 Co2 O3 79.61(12) . . ?
O4 Co2 O3 131.75(13) . . ?
C7 O1 Co1 123.2(2) . . ?
C7 O1 Co2 117.5(3) . . ?
Co1 O1 Co2 98.05(11) . . ?
C20 O2 Co1 124.9(2) . . ?
C20 O2 Co2 116.5(2) . . ?
Co1 O2 Co2 98.85(10) . . ?
C2 O3 C1 119.2(5) . . ?
C2 O3 Co2 109.3(3) . . ?
C1 O3 Co2 122.0(4) . . ?
C19 O4 C21 119.3(4) . . ?
C19 O4 Co2 111.1(2) . . ?
C21 O4 Co2 126.4(3) . . ?
C22 O5 Co1 129.9(2) . . ?
C22 O6 Co2 124.6(2) . . ?
C9 N1 C8 108.0(4) . . ?
C9 N1 Co1 118.9(3) . . ?
C8 N1 Co1 111.4(3) . . ?
C9 N1 H1 115(3) . . ?
C8 N1 H1 101(3) . . ?
Co1 N1 H1 101(3) . . ?
C13 N2 C14 106.4(3) . . ?
C13 N2 Co1 118.6(3) . . ?
C14 N2 Co1 112.9(2) . . ?
C13 N2 H2 107(3) . . ?
C14 N2 H2 109(3) . . ?
Co1 N2 H2 103(3) . . ?
N5 N3 Co1 119.1(3) . . ?
N7 N4 Co2 142.9(6) . . ?
N6 N5 N3 174.3(4) . . ?
N4 N7 N8 176.5(8) . . ?
O7 N9 O8 122.8(5) . . ?
O7 N9 C27 119.1(4) . . ?
O8 N9 C27 118.1(5) . . ?
O3 C1 H1A 109.5 . . ?
O3 C1 H1B 109.5 . . ?
H1A C1 H1B 109.5 . . ?
O3 C1 H1C 109.5 . . ?
H1A C1 H1C 109.5 . . ?
H1B C1 H1C 109.5 . . ?
O3 C2 C7 116.0(4) . . ?
O3 C2 C3 124.0(5) . . ?
C7 C2 C3 120.0(5) . . ?
C4 C3 C2 117.6(6) . . ?
C4 C3 H3 121.2 . . ?
C2 C3 H3 121.2 . . ?
C5 C4 C3 122.6(5) . . ?
C5 C4 H4 118.7 . . ?
C3 C4 H4 118.7 . . ?
C4 C5 C6 120.5(6) . . ?
C4 C5 H5 119.7 . . ?
C6 C5 H5 119.7 . . ?
C7 C6 C5 118.3(6) . . ?
C7 C6 C8 118.5(4) . . ?
C5 C6 C8 123.2(5) . . ?
O1 C7 C2 119.0(4) . . ?
O1 C7 C6 120.0(4) . . ?
C2 C7 C6 121.0(4) . . ?
C6 C8 N1 113.0(4) . . ?
C6 C8 H8A 109.0 . . ?
N1 C8 H8A 109.0 . . ?
C6 C8 H8B 109.0 . . ?
N1 C8 H8B 109.0 . . ?
H8A C8 H8B 107.8 . . ?
N1 C9 C10 115.7(4) . . ?
N1 C9 H9A 108.4 . . ?
C10 C9 H9A 108.4 . . ?
N1 C9 H9B 108.4 . . ?
C10 C9 H9B 108.4 . . ?
H9A C9 H9B 107.4 . . ?
C9 C10 C13 110.3(4) . . ?
C9 C10 C12 112.6(4) . . ?
C13 C10 C12 112.0(4) . . ?
C9 C10 C11 106.2(4) . . ?
C13 C10 C11 106.5(4) . . ?
C12 C10 C11 108.7(4) . . ?
C10 C11 H11A 109.5 . . ?
C10 C11 H11B 109.5 . . ?
H11A C11 H11B 109.5 . . ?
C10 C11 H11C 109.5 . . ?
H11A C11 H11C 109.5 . . ?
H11B C11 H11C 109.5 . . ?
C10 C12 H12A 109.5 . . ?
C10 C12 H12B 109.5 . . ?
H12A C12 H12B 109.5 . . ?
C10 C12 H12C 109.5 . . ?
H12A C12 H12C 109.5 . . ?
H12B C12 H12C 109.5 . . ?
N2 C13 C10 114.8(3) . . ?
N2 C13 H13A 108.6 . . ?
C10 C13 H13A 108.6 . . ?
N2 C13 H13B 108.6 . . ?
C10 C13 H13B 108.6 . . ?
H13A C13 H13B 107.5 . . ?
C15 C14 N2 112.4(3) . . ?
C15 C14 H14A 109.1 . . ?
N2 C14 H14A 109.1 . . ?
C15 C14 H14B 109.1 . . ?
N2 C14 H14B 109.1 . . ?
H14A C14 H14B 107.9 . . ?
C20 C15 C16 119.4(4) . . ?
C20 C15 C14 118.5(3) . . ?
C16 C15 C14 121.9(4) . . ?
C17 C16 C15 119.9(4) . . ?
C17 C16 H16 120.0 . . ?
C15 C16 H16 120.0 . . ?
C16 C17 C18 121.2(4) . . ?
C16 C17 H17 119.4 . . ?
C18 C17 H17 119.4 . . ?
C17 C18 C19 119.8(4) . . ?
C17 C18 H18 120.1 . . ?
C19 C18 H18 120.1 . . ?
O4 C19 C18 125.5(4) . . ?
O4 C19 C20 114.6(3) . . ?
C18 C19 C20 119.9(4) . . ?
O2 C20 C15 121.5(3) . . ?
O2 C20 C19 119.0(3) . . ?
C15 C20 C19 119.5(3) . . ?
O4 C21 H21A 109.5 . . ?
O4 C21 H21B 109.5 . . ?
H21A C21 H21B 109.5 . . ?
O4 C21 H21C 109.5 . . ?
H21A C21 H21C 109.5 . . ?
H21B C21 H21C 109.5 . . ?
O6 C22 O5 126.6(3) . . ?
O6 C22 C23 117.9(3) . . ?
O5 C22 C23 115.5(3) . . ?
C28 C23 C24 119.6(3) . . ?
C28 C23 C22 120.3(3) . . ?
C24 C23 C22 120.1(3) . . ?
C25 C24 C23 120.3(4) . . ?
C25 C24 H24 119.9 . . ?
C23 C24 H24 119.9 . . ?
C26 C25 C24 120.9(4) . . ?
C26 C25 H25 119.6 . . ?
C24 C25 H25 119.6 . . ?
C25 C26 C27 118.1(4) . . ?
C25 C26 H26 121.0 . . ?
C27 C26 H26 121.0 . . ?
C26 C27 C28 123.2(4) . . ?
C26 C27 N9 119.4(4) . . ?
C28 C27 N9 117.4(4) . . ?
C27 C28 C23 118.0(4) . . ?
C27 C28 H28 121.0 . . ?
C23 C28 H28 121.0 . . ?

loop_
_geom_bond_atom_site_label_1
_geom_bond_atom_site_label_2
_geom_bond_distance
_geom_bond_site_symmetry_2
_geom_bond_publ_flag
Co1 N3 1.917(3) . ?
Co1 O2 1.931(2) . ?
Co1 O5 1.944(2) . ?
Co1 O1 1.946(3) . ?
Co1 N1 1.979(3) . ?
Co1 N2 1.988(3) . ?
Co2 N4 1.946(5) . ?
Co2 O2 2.025(2) . ?
Co2 O1 2.034(3) . ?
Co2 O6 2.063(3) . ?
Co2 O4 2.242(3) . ?
Co2 O3 2.292(3) . ?
O1 C7 1.351(5) . ?
O2 C20 1.341(4) . ?
O3 C2 1.389(7) . ?
O3 C1 1.426(7) . ?
O4 C19 1.365(6) . ?
O4 C21 1.435(5) . ?
O5 C22 1.274(4) . ?
O6 C22 1.244(4) . ?
O7 N9 1.203(7) . ?
O8 N9 1.208(6) . ?
N1 C9 1.491(6) . ?
N1 C8 1.511(6) . ?
N1 H1 0.92(5) . ?
N2 C13 1.487(5) . ?
N2 C14 1.512(5) . ?
N2 H2 0.83(4) . ?
N3 N5 1.195(5) . ?
N4 N7 1.058(7) . ?
N5 N6 1.134(5) . ?
N7 N8 1.176(7) . ?
N9 C27 1.478(6) . ?
C1 H1A 0.9600 . ?
C1 H1B 0.9600 . ?
C1 H1C 0.9600 . ?
C2 C7 1.389(7) . ?
C2 C3 1.404(6) . ?
C3 C4 1.388(10) . ?
C3 H3 0.9300 . ?
C4 C5 1.351(10) . ?
C4 H4 0.9300 . ?
C5 C6 1.395(6) . ?
C5 H5 0.9300 . ?
C6 C7 1.392(7) . ?
C6 C8 1.466(8) . ?
C8 H8A 0.9700 . ?
C8 H8B 0.9700 . ?
C9 C10 1.514(7) . ?
C9 H9A 0.9700 . ?
C9 H9B 0.9700 . ?
C10 C13 1.518(6) . ?
C10 C12 1.534(7) . ?
C10 C11 1.540(6) . ?
C11 H11A 0.9600 . ?
C11 H11B 0.9600 . ?
C11 H11C 0.9600 . ?
C12 H12A 0.9600 . ?
C12 H12B 0.9600 . ?
C12 H12C 0.9600 . ?
C13 H13A 0.9700 . ?
C13 H13B 0.9700 . ?
C14 C15 1.489(6) . ?
C14 H14A 0.9700 . ?
C14 H14B 0.9700 . ?
C15 C20 1.378(6) . ?
C15 C16 1.408(6) . ?
C16 C17 1.362(8) . ?
C16 H16 0.9300 . ?
C17 C18 1.372(8) . ?
C17 H17 0.9300 . ?
C18 C19 1.379(6) . ?
C18 H18 0.9300 . ?
C19 C20 1.408(5) . ?
C21 H21A 0.9600 . ?
C21 H21B 0.9600 . ?
C21 H21C 0.9600 . ?
C22 C23 1.501(5) . ?
C23 C28 1.389(5) . ?
C23 C24 1.392(5) . ?
C24 C25 1.384(6) . ?
C24 H24 0.9300 . ?
C25 C26 1.367(7) . ?
C25 H25 0.9300 . ?
C26 C27 1.378(6) . ?
C26 H26 0.9300 . ?
C27 C28 1.380(6) . ?
C28 H28 0.9300 . ?
